data_9014543
loop_
_publ_author_name
'Iwata, T.'
'Haniuda, M.'
'Fukuda, K.'

_publ_section_title
;
 Crystal structure of Ca12Al14O32Cl2 and luminescence properties
 of Ca12Al14O32Cl2:Eu2+
;
_journal_name_full 'Journal of Solid State Chemistry'
_journal_page_first 51
_journal_page_last 55
_journal_paper_doi 10.1016/j.jssc.2007.11.002
_journal_volume 181
_journal_year 2008
_chemical_compound_source Synthetic
_chemical_formula_sum 'Al7 Ca6 Cl O16'
_chemical_name_mineral Brearleyite
_space_group_IT_number 220
_symmetry_space_group_name_Hall 'I -4bd 2c 3'
_symmetry_space_group_name_H-M 'I -4 3 d'
_cell_angle_alpha 90
_cell_angle_beta 90
_cell_angle_gamma 90
_cell_length_a 12.0095
_cell_length_b 12.0095
_cell_length_c 12.0095
_cell_formula_units_Z 4
_cell_volume 1732.107
_database_code_amcsd 0019192
_exptl_crystal_density_diffrn 2.764
_cod_original_formula_sum 'Ca6 Al7 O16 Cl'
_cod_database_code 9014543

loop_
_space_group_symop_operation_xyz
x,y,z
1/2+x,1/2+y,1/2+z
1/2-z,x,-y
-z,1/2+x,1/2-y
1/2-y,z,-x
-y,1/2+z,1/2-x
1/2-x,y,-z
-x,1/2+y,1/2-z
1/4+x,3/4-z,1/4-y
3/4+x,1/4-z,3/4-y
1/4+z,3/4-y,1/4-x
3/4+z,1/4-y,3/4-x
1/4+y,3/4-x,1/4-z
3/4+y,1/4-x,3/4-z
1/4+x,1/4+z,1/4+y
3/4+x,3/4+z,3/4+y
1/4+z,1/4+y,1/4+x
3/4+z,3/4+y,3/4+x
1/4+y,1/4+x,1/4+z
3/4+y,3/4+x,3/4+z
-z,1/2-x,y
1/2-z,-x,1/2+y
-y,1/2-z,x
1/2-y,-z,1/2+x
-x,1/2-y,z
1/2-x,-y,1/2+z
1/2+z,1/2-x,-y
+z,-x,1/2-y
1/2+y,1/2-z,-x
+y,-z,1/2-x
1/2+x,1/2-y,-z
+x,-y,1/2-z
3/4-x,3/4+z,1/4-y
1/4-x,1/4+z,3/4-y
3/4-z,3/4+y,1/4-x
1/4-z,1/4+y,3/4-x
3/4-y,3/4+x,1/4-z
1/4-y,1/4+x,3/4-z
3/4-x,1/4-z,1/4+y
1/4-x,3/4-z,3/4+y
3/4-z,1/4-y,1/4+x
1/4-z,3/4-y,3/4+x
3/4-y,1/4-x,1/4+z
1/4-y,3/4-x,3/4+z
z,x,y
1/2+z,1/2+x,1/2+y
y,z,x
1/2+y,1/2+z,1/2+x

loop_
_atom_site_aniso_label
_atom_site_aniso_U_11
_atom_site_aniso_U_22
_atom_site_aniso_U_33
_atom_site_aniso_U_12
_atom_site_aniso_U_13
_atom_site_aniso_U_23
Ca 0.01140 0.01140 0.00610 0.00000 0.00000 0.00240
Al1 0.00690 0.00690 0.00690 -0.00010 -0.00010 -0.00010
Al2 0.00500 0.00660 0.00660 0.00000 0.00000 0.00000
O1 0.00770 0.01140 0.01000 -0.00270 -0.00330 0.00010
O2 0.00950 0.00950 0.00950 -0.00230 -0.00230 -0.00230
Cl 0.00900 0.02900 0.02900 0.00000 0.00000 0.00000

loop_
_atom_site_label
_atom_site_fract_x
_atom_site_fract_y
_atom_site_fract_z
_atom_site_occupancy
_atom_site_U_iso_or_equiv
Ca 0.13961 0.00000 0.25000 1.00000 0.01000
Al1 0.01713 0.01713 0.01713 1.00000 0.00700
Al2 0.87500 0.00000 0.25000 1.00000 0.00600
O1 0.03457 0.44602 0.14940 1.00000 0.01000
O2 0.18427 0.18427 0.18427 1.00000 0.00900
Cl 0.37500 0.00000 0.25000 0.33333 0.02300

loop_
_cod_related_entry_id
_cod_related_entry_database
_cod_related_entry_code
1 AMCSD 0019192
